data_7125950
loop_
_publ_author_name
'Zhai, Shengxian'
'Zhang, Xinping'
'Cheng, Bin'
'Li, Hui'
'Li, Yuntong'
'He, Yixuan'
'Li, Yun'
'Wang, Taimin'
'Zhai, Hongbin'

_publ_section_title
;
 Synthesis of tetrasubstituted thiophenes via a [3+2] cascade cyclization
 reaction of pyridinium 1,4-zwitterionic thiolates and activated allenes.
;
_journal_issue 20
_journal_name_full 'Chemical communications (Cambridge, England)'
_journal_page_first 3085
_journal_page_last 3088
_journal_paper_doi 10.1039/d0cc00262c
_journal_volume 56
_journal_year 2020
_chemical_formula_moiety 'C22 H16 O5 S'
_chemical_formula_sum 'C22 H16 O5 S'
_chemical_formula_weight 417.71
_space_group_crystal_system monoclinic
_space_group_IT_number 14
_space_group_name_Hall '-P 2ybc'
_space_group_name_H-M_alt 'P 1 21/c 1'
_atom_sites_solution_hydrogens geom
_audit_creation_date 2018-12-24
_audit_creation_method
;
Olex2 1.2
(compiled 2018.05.29 svn.r3508 for OlexSys, GUI svn.r5506)
;
_audit_update_record
;
2018-12-24 deposited with the CCDC.	2020-02-05 downloaded from the CCDC.
;
_cell_angle_alpha 90
_cell_angle_beta 100.898(4)
_cell_angle_gamma 90
_cell_formula_units_Z 4
_cell_length_a 18.903(4)
_cell_length_b 7.1434(16)
_cell_length_c 14.656(3)
_cell_measurement_reflns_used 3902
_cell_measurement_temperature 296(2)
_cell_measurement_theta_max 29.87
_cell_measurement_theta_min 2.19
_cell_volume 1943.3(7)
_computing_cell_refinement 'SAINT v7.68A (Bruker, 2009)'
_computing_data_reduction 'SAINT v7.68A (Bruker, 2009)'
_computing_molecular_graphics 'Olex2 (Dolomanov et al., 2009)'
_computing_publication_material 'Olex2 (Dolomanov et al., 2009)'
_computing_structure_refinement 'ShelXL (Sheldrick, 2015)'
_diffrn_ambient_temperature 296.15
_diffrn_measured_fraction_theta_full 0.996
_diffrn_measured_fraction_theta_max 0.859
_diffrn_measurement_device_type 'Bruker APEX-II CCD'
_diffrn_measurement_method '\f and \w scans'
_diffrn_radiation_monochromator graphite
_diffrn_radiation_type MoK\a
_diffrn_radiation_wavelength 0.71073
_diffrn_reflns_av_R_equivalents 0.0443
_diffrn_reflns_av_unetI/netI 0.0646
_diffrn_reflns_Laue_measured_fraction_full 0.996
_diffrn_reflns_Laue_measured_fraction_max 0.859
_diffrn_reflns_limit_h_max 22
_diffrn_reflns_limit_h_min -24
_diffrn_reflns_limit_k_max 9
_diffrn_reflns_limit_k_min -10
_diffrn_reflns_limit_l_max 21
_diffrn_reflns_limit_l_min -17
_diffrn_reflns_number 12521
_diffrn_reflns_point_group_measured_fraction_full 0.996
_diffrn_reflns_point_group_measured_fraction_max 0.859
_diffrn_reflns_theta_full 25.242
_diffrn_reflns_theta_max 31.336
_diffrn_reflns_theta_min 2.194
_diffrn_standards_number 0
_exptl_absorpt_coefficient_mu 0.197
_exptl_absorpt_correction_T_max 0.7462
_exptl_absorpt_correction_T_min 0.5431
_exptl_absorpt_correction_type multi-scan
_exptl_absorpt_process_details
'SADABS-2008/1 (Bruker,2008) was used for absorption correction. wR2(int) was 0.1202 before and 0.0678 after correction. The Ratio of minimum to maximum transmission is 0.7278. The \l/2 correction factor is 0.0015.'
_exptl_crystal_colour 'clear light colourless'
_exptl_crystal_colour_lustre clear
_exptl_crystal_colour_modifier light
_exptl_crystal_colour_primary colourless
_exptl_crystal_density_diffrn 1.428
_exptl_crystal_description needle
_exptl_crystal_F_000 835
_exptl_crystal_size_max 0.1
_exptl_crystal_size_mid 0.02
_exptl_crystal_size_min 0.02
_refine_diff_density_max 0.814
_refine_diff_density_min -0.300
_refine_diff_density_rms 0.090
_refine_ls_extinction_method none
_refine_ls_goodness_of_fit_ref 1.018
_refine_ls_hydrogen_treatment constr
_refine_ls_matrix_type full
_refine_ls_number_parameters 255
_refine_ls_number_reflns 5496
_refine_ls_number_restraints 0
_refine_ls_restrained_S_all 1.018
_refine_ls_R_factor_all 0.1075
_refine_ls_R_factor_gt 0.0780
_refine_ls_shift/su_max 0.000
_refine_ls_shift/su_mean 0.000
_refine_ls_structure_factor_coef Fsqd
_refine_ls_weighting_details 'w=1/[\s^2^(Fo^2^)+(0.1439P)^2^+0.8108P] where P=(Fo^2^+2Fc^2^)/3'
_refine_ls_weighting_scheme calc
_refine_ls_wR_factor_gt 0.2272
_refine_ls_wR_factor_ref 0.2553
_reflns_Friedel_coverage 0.000
_reflns_number_gt 3564
_reflns_number_total 5496
_reflns_threshold_expression 'I > 2\s(I)'
_cod_data_source_file d0cc00262c2.cif
_cod_data_source_block 1
_cod_depositor_comments 'Adding full bibliography for 7125949--7125950.cif.'
_cod_original_cell_volume 1943.4(8)
_cod_database_code 7125950
_shelx_shelxl_version_number 2014/7
_shelx_space_group_comment
;
The symmetry employed for this shelxl refinement is uniquely defined
by the following loop, which should always be used as a source of
symmetry information in preference to the above space-group names.
They are only intended as comments.
;
_shelx_estimated_absorpt_t_max 0.997
_shelx_estimated_absorpt_t_min 0.985
_olex2_refinement_description
;
1. Fixed Uiso
 At 1.2 times of:
  All C(H) groups
 At 1.5 times of:
  All C(H,H,H) groups
2.a Aromatic/amide H refined with riding coordinates:
 C5(H5), C19(H19), C21(H21), C17(H17), C6(H6), C3(H3), C18(H18), C4(H4),
 C20(H20), C2(H2)
2.b Idealised Me refined as rotating group:
 C14(H14a,H14b,H14c), C16(H16a,H16b,H16c)
;
_olex2_submission_special_instructions 'No special instructions were received'

loop_
_space_group_symop_operation_xyz
'x, y, z'
'-x, y+1/2, -z+1/2'
'-x, -y, -z'
'x, -y-1/2, z-1/2'

loop_
_atom_site_label
_atom_site_type_symbol
_atom_site_fract_x
_atom_site_fract_y
_atom_site_fract_z
_atom_site_U_iso_or_equiv
_atom_site_adp_type
_atom_site_occupancy
_atom_site_site_symmetry_order
_atom_site_calc_flag
_atom_site_refinement_flags_posn
C5 C 0.2708(2) -0.0015(4) -0.1560(2) 0.0588(9) Uani 1 1 d .
H5 H 0.2275 0.0044 -0.1985 0.071 Uiso 1 1 calc R
O4 O 0.14481(11) 0.1678(3) 0.45668(15) 0.0567(6) Uani 1 1 d .
C19 C -0.00641(15) -0.0108(4) 0.1289(2) 0.0477(7) Uani 1 1 d .
H19 H -0.0533 -0.0154 0.0952 0.057 Uiso 1 1 calc R
C21 C 0.08619(13) -0.1311(4) 0.24904(16) 0.0406(6) Uani 1 1 d .
H21 H 0.1010 -0.2173 0.2964 0.049 Uiso 1 1 calc R
C8 C 0.26761(17) -0.0009(5) 0.1377(2) 0.0603(10) Uani 1 1 d .
C17 C 0.11012(13) 0.1323(4) 0.15939(16) 0.0406(5) Uani 1 1 d .
H17 H 0.1411 0.2253 0.1462 0.049 Uiso 1 1 calc R
O1 O 0.39479(13) -0.0224(4) 0.15797(18) 0.0836(10) Uani 1 1 d .
S1 S 0.34794(3) 0.00699(10) 0.32278(4) 0.0434(2) Uani 1 1 d .
C22 C 0.13411(13) 0.0032(3) 0.22943(16) 0.0319(5) Uani 1 1 d .
C11 C 0.22821(13) 0.0115(3) 0.38045(16) 0.0318(5) Uani 1 1 d .
O5 O 0.16284(10) -0.1373(3) 0.48008(12) 0.0436(4) Uani 1 1 d .
C15 C 0.17449(13) 0.0268(3) 0.44308(16) 0.0337(5) Uani 1 1 d .
C10 C 0.20944(13) 0.0081(3) 0.28221(16) 0.0323(5) Uani 1 1 d .
O3 O 0.40867(12) 0.0122(3) 0.51875(15) 0.0602(7) Uani 1 1 d .
O2 O 0.30664(12) 0.0307(3) 0.57431(14) 0.0601(6) Uani 1 1 d .
C6 C 0.27033(18) -0.0044(4) -0.0617(2) 0.0470(7) Uani 1 1 d .
H6 H 0.2268 0.0006 -0.0410 0.056 Uiso 1 1 calc R
C9 C 0.27019(14) 0.0054(3) 0.24147(17) 0.0374(6) Uani 1 1 d .
C13 C 0.33746(14) 0.0194(4) 0.50998(18) 0.0404(6) Uani 1 1 d .
C1 C 0.33404(16) -0.0147(4) 0.00151(19) 0.0440(6) Uani 1 1 d .
C7 C 0.33735(15) -0.0154(4) 0.10450(19) 0.0436(6) Uani 1 1 d .
C12 C 0.30122(14) 0.0107(3) 0.41228(17) 0.0362(5) Uani 1 1 d .
C14 C 0.4500(2) 0.0174(6) 0.6124(3) 0.0782(13) Uani 1 1 d .
H14A H 0.5005 0.0187 0.6104 0.117 Uiso 1 1 calc GR
H14B H 0.4391 -0.0912 0.6457 0.117 Uiso 1 1 calc GR
H14C H 0.4379 0.1282 0.6432 0.117 Uiso 1 1 calc GR
C3 C 0.3994(3) -0.0166(5) -0.1243(3) 0.0775(13) Uani 1 1 d .
H3 H 0.4430 -0.0199 -0.1451 0.093 Uiso 1 1 calc R
C16 C 0.11661(17) -0.1331(5) 0.5474(2) 0.0573(8) Uani 1 1 d .
H16A H 0.0737 -0.0637 0.5229 0.086 Uiso 1 1 calc GR
H16B H 0.1414 -0.0742 0.6033 0.086 Uiso 1 1 calc GR
H16C H 0.1039 -0.2587 0.5611 0.086 Uiso 1 1 calc GR
C18 C 0.04059(15) 0.1234(4) 0.10919(17) 0.0489(7) Uani 1 1 d .
H18 H 0.0254 0.2090 0.0617 0.059 Uiso 1 1 calc R
C4 C 0.3356(2) -0.0074(4) -0.1874(2) 0.0670(10) Uani 1 1 d .
H4 H 0.3358 -0.0052 -0.2508 0.080 Uiso 1 1 calc R
C20 C 0.01610(13) -0.1380(4) 0.19840(17) 0.0481(7) Uani 1 1 d .
H20 H -0.0156 -0.2291 0.2117 0.058 Uiso 1 1 calc R
C2 C 0.3989(2) -0.0210(5) -0.0297(2) 0.0655(10) Uani 1 1 d .
H2 H 0.4421 -0.0281 0.0128 0.079 Uiso 1 1 calc R

loop_
_atom_site_aniso_label
_atom_site_aniso_U_11
_atom_site_aniso_U_22
_atom_site_aniso_U_33
_atom_site_aniso_U_23
_atom_site_aniso_U_13
_atom_site_aniso_U_12
C5 0.074(2) 0.070(2) 0.0316(13) 0.0017(12) 0.0074(14) -0.0023(14)
O4 0.0680(13) 0.0489(11) 0.0640(12) 0.0059(9) 0.0397(11) 0.0148(9)
C19 0.0303(12) 0.077(2) 0.0342(13) -0.0090(11) 0.0023(10) 0.0004(11)
C21 0.0411(12) 0.0499(14) 0.0322(10) 0.0027(10) 0.0099(9) -0.0060(10)
C8 0.0346(14) 0.124(3) 0.0258(11) -0.0046(13) 0.0140(11) -0.0045(13)
C17 0.0414(12) 0.0456(14) 0.0361(11) 0.0033(10) 0.0104(10) 0.0009(10)
O1 0.0375(12) 0.176(3) 0.0392(12) -0.0026(13) 0.0118(10) 0.0083(12)
S1 0.0272(3) 0.0751(5) 0.0287(3) -0.0005(3) 0.0074(2) -0.0009(2)
C22 0.0279(11) 0.0472(13) 0.0219(9) -0.0022(8) 0.0082(8) 0.0003(8)
C11 0.0311(11) 0.0416(13) 0.0234(9) 0.0013(8) 0.0067(8) 0.0016(8)
O5 0.0478(10) 0.0459(10) 0.0425(9) 0.0049(8) 0.0222(8) 0.0013(8)
C15 0.0330(12) 0.0415(13) 0.0269(10) 0.0019(8) 0.0064(9) -0.0001(9)
C10 0.0286(11) 0.0444(13) 0.0251(10) 0.0026(8) 0.0078(9) -0.0003(8)
O3 0.0317(10) 0.114(2) 0.0333(10) -0.0005(9) 0.0007(8) 0.0029(9)
O2 0.0426(11) 0.1097(19) 0.0279(9) -0.0018(9) 0.0063(8) -0.0005(10)
C6 0.0509(17) 0.0593(18) 0.0329(13) 0.0024(10) 0.0130(12) -0.0011(11)
C9 0.0289(11) 0.0588(16) 0.0252(10) 0.0000(9) 0.0073(9) -0.0030(9)
C13 0.0339(13) 0.0590(16) 0.0279(11) 0.0024(10) 0.0045(9) 0.0012(10)
C1 0.0454(15) 0.0594(17) 0.0316(12) -0.0014(10) 0.0187(11) -0.0027(11)
C7 0.0360(13) 0.0666(18) 0.0299(11) -0.0017(10) 0.0104(10) -0.0003(10)
C12 0.0306(12) 0.0536(15) 0.0248(10) 0.0013(9) 0.0062(9) 0.0018(9)
C14 0.0414(18) 0.147(4) 0.0400(16) 0.0008(17) -0.0076(14) 0.0000(17)
C3 0.078(3) 0.120(4) 0.0446(18) -0.0027(17) 0.0366(19) 0.0060(19)
C16 0.0636(17) 0.0648(19) 0.0518(15) 0.0047(14) 0.0318(14) -0.0081(14)
C18 0.0494(15) 0.0588(17) 0.0358(12) 0.0027(11) 0.0011(11) 0.0103(12)
C4 0.092(3) 0.079(2) 0.0362(15) -0.0003(13) 0.0265(18) -0.0025(17)
C20 0.0399(13) 0.0648(18) 0.0417(13) -0.0046(12) 0.0129(10) -0.0150(12)
C2 0.0496(18) 0.112(3) 0.0411(15) -0.0001(15) 0.0239(14) 0.0019(15)

loop_
_atom_type_symbol
_atom_type_description
_atom_type_scat_dispersion_real
_atom_type_scat_dispersion_imag
_atom_type_scat_source
C C 0.0033 0.0016 'International Tables Vol C Tables 4.2.6.8 and 6.1.1.4'
H H 0.0000 0.0000 'International Tables Vol C Tables 4.2.6.8 and 6.1.1.4'
N N 0.0061 0.0033 'International Tables Vol C Tables 4.2.6.8 and 6.1.1.4'
O O 0.0106 0.0060 'International Tables Vol C Tables 4.2.6.8 and 6.1.1.4'
S S 0.1246 0.1234 'International Tables Vol C Tables 4.2.6.8 and 6.1.1.4'

loop_
_geom_angle_atom_site_label_1
_geom_angle_atom_site_label_2
_geom_angle_atom_site_label_3
_geom_angle
C6 C5 H5 119.9
C6 C5 C4 120.2(4)
C4 C5 H5 119.9
C18 C19 H19 120.1
C20 C19 H19 120.1
C20 C19 C18 119.7(3)
C22 C21 H21 119.8
C22 C21 C20 120.5(2)
C20 C21 H21 119.8
C7 C8 C9 117.8(3)
C22 C17 H17 119.7
C18 C17 H17 119.7
C18 C17 C22 120.5(2)
C9 S1 C12 91.96(12)
C21 C22 C17 118.5(2)
C21 C22 C10 120.5(2)
C17 C22 C10 121.0(2)
C10 C11 C15 123.8(2)
C12 C11 C15 123.2(2)
C12 C11 C10 112.9(2)
C15 O5 C16 115.6(2)
O4 C15 C11 124.2(2)
O4 C15 O5 124.1(2)
O5 C15 C11 111.7(2)
C11 C10 C22 124.1(2)
C9 C10 C22 124.3(2)
C9 C10 C11 111.6(2)
C13 O3 C14 116.5(3)
C5 C6 H6 119.9
C1 C6 C5 120.3(3)
C1 C6 H6 119.9
C8 C9 S1 124.2(2)
C10 C9 C8 124.0(2)
C10 C9 S1 111.82(19)
O3 C13 C12 111.7(2)
O2 C13 O3 124.0(2)
O2 C13 C12 124.2(2)
C6 C1 C7 122.9(3)
C6 C1 C2 119.6(3)
C2 C1 C7 117.4(3)
C8 C7 C1 117.2(3)
O1 C7 C8 122.0(3)
O1 C7 C1 120.8(3)
C11 C12 S1 111.77(18)
C11 C12 C13 125.9(2)
C13 C12 S1 122.29(19)
O3 C14 H14A 109.5
O3 C14 H14B 109.5
O3 C14 H14C 109.5
H14A C14 H14B 109.5
H14A C14 H14C 109.5
H14B C14 H14C 109.5
C4 C3 H3 120.0
C4 C3 C2 120.0(4)
C2 C3 H3 120.0
O5 C16 H16A 109.5
O5 C16 H16B 109.5
O5 C16 H16C 109.5
H16A C16 H16B 109.5
H16A C16 H16C 109.5
H16B C16 H16C 109.5
C19 C18 C17 120.5(2)
C19 C18 H18 119.7
C17 C18 H18 119.7
C5 C4 H4 120.1
C3 C4 C5 119.7(3)
C3 C4 H4 120.1
C19 C20 C21 120.2(2)
C19 C20 H20 119.9
C21 C20 H20 119.9
C1 C2 C3 120.2(4)
C1 C2 H2 119.9
C3 C2 H2 119.9

loop_
_geom_bond_atom_site_label_1
_geom_bond_atom_site_label_2
_geom_bond_distance
C5 H5 0.9300
C5 C6 1.384(4)
C5 C4 1.388(6)
O4 C15 1.188(3)
C19 H19 0.9300
C19 C18 1.375(4)
C19 C20 1.371(4)
C21 H21 0.9300
C21 C22 1.387(3)
C21 C20 1.392(3)
C8 C9 1.514(4)
C8 C7 1.493(4)
C17 H17 0.9300
C17 C22 1.390(3)
C17 C18 1.381(4)
O1 C7 1.214(4)
S1 C9 1.708(3)
S1 C12 1.714(3)
C22 C10 1.487(3)
C11 C15 1.496(3)
C11 C10 1.417(3)
C11 C12 1.371(3)
O5 C15 1.328(3)
O5 C16 1.437(3)
C10 C9 1.391(3)
O3 C13 1.329(3)
O3 C14 1.445(4)
O2 C13 1.201(3)
C6 H6 0.9300
C6 C1 1.376(4)
C13 C12 1.467(3)
C1 C7 1.499(4)
C1 C2 1.388(4)
C14 H14A 0.9600
C14 H14B 0.9600
C14 H14C 0.9600
C3 H3 0.9300
C3 C4 1.376(6)
C3 C2 1.388(5)
C16 H16A 0.9600
C16 H16B 0.9600
C16 H16C 0.9600
C18 H18 0.9300
C4 H4 0.9300
C20 H20 0.9300
C2 H2 0.9300
